data_4069827
loop_
_publ_author_name
'Ben-Asuly, Amos'
'Aharoni, Anna'
'Diesendruck, Charles E.'
'Vidavsky, Yuval'
'Goldberg, Israel'
'Straub, Bernd F.'
'Lemcoff, N. Gabriel'

_publ_section_title
;
 Photoactivation of Ruthenium Olefin Metathesis Initiators
;
_journal_issue 16
_journal_name_full Organometallics
_journal_page_first 4652
_journal_paper_doi 10.1021/om9004302
_journal_volume 28
_journal_year 2009
_chemical_formula_moiety 'C38 H38 Cl2 N2 Ru S'
_chemical_formula_sum 'C38 H38 Cl2 N2 Ru S'
_chemical_formula_weight 726.73
_chemical_name_systematic
; 
 ? 
;
_space_group_IT_number 15
_symmetry_cell_setting monoclinic
_symmetry_space_group_name_Hall '-C 2yc'
_symmetry_space_group_name_H-M 'C 1 2/c 1'
_atom_sites_solution_hydrogens geom
_atom_sites_solution_primary direct
_atom_sites_solution_secondary difmap
_audit_creation_method SHELXL-97
_cell_angle_alpha 90.00
_cell_angle_beta 125.8110(17)
_cell_angle_gamma 90.00
_cell_formula_units_Z 8
_cell_length_a 38.9862(9)
_cell_length_b 8.5771(3)
_cell_length_c 28.1811(8)
_cell_measurement_reflns_used 7757
_cell_measurement_temperature 110(2)
_cell_measurement_theta_max 27.90
_cell_measurement_theta_min 1.41
_cell_volume 7642.0(4)
_computing_cell_refinement Denzo
_computing_data_collection 'Collect, Nonius, B.V.'
_computing_data_reduction 'Denzo & Scalepack'
_computing_structure_refinement 'SHELXL-97 (Sheldrick, 1997)'
_computing_structure_solution SIR-97
_diffrn_ambient_temperature 110(2)
_diffrn_detector_area_resol_mean 12.8
_diffrn_measured_fraction_theta_full 0.990
_diffrn_measured_fraction_theta_max 0.990
_diffrn_measurement_device_type 'Nonius KappaCCD'
_diffrn_measurement_method '1 deg. \f and \w scans'
_diffrn_radiation_monochromator graphite
_diffrn_radiation_source 'fine-focus sealed tube'
_diffrn_radiation_type MoK\a
_diffrn_radiation_wavelength 0.71073
_diffrn_reflns_av_R_equivalents 0.0720
_diffrn_reflns_av_sigmaI/netI 0.0676
_diffrn_reflns_limit_h_max 51
_diffrn_reflns_limit_h_min 0
_diffrn_reflns_limit_k_max 11
_diffrn_reflns_limit_k_min 0
_diffrn_reflns_limit_l_max 30
_diffrn_reflns_limit_l_min -36
_diffrn_reflns_number 27710
_diffrn_reflns_theta_full 27.90
_diffrn_reflns_theta_max 27.90
_diffrn_reflns_theta_min 2.46
_diffrn_standards_number 0
_exptl_absorpt_coefficient_mu 0.631
_exptl_absorpt_correction_type none
_exptl_crystal_colour blue
_exptl_crystal_density_diffrn 1.263
_exptl_crystal_density_method 'not measured'
_exptl_crystal_description prism
_exptl_crystal_F_000 2992
_exptl_crystal_size_max 0.40
_exptl_crystal_size_mid 0.35
_exptl_crystal_size_min 0.25
_platon_squeeze_details
;
;
_refine_diff_density_max 1.508
_refine_diff_density_min -0.851
_refine_diff_density_rms 0.129
_refine_ls_extinction_coef 0.00047(6)
_refine_ls_extinction_expression Fc^*^=kFc[1+0.001xFc^2^\l^3^/sin(2\q)]^-1/4^
_refine_ls_extinction_method SHELXL
_refine_ls_goodness_of_fit_ref 1.048
_refine_ls_hydrogen_treatment constr
_refine_ls_matrix_type full
_refine_ls_number_parameters 404
_refine_ls_number_reflns 9057
_refine_ls_number_restraints 0
_refine_ls_restrained_S_all 1.048
_refine_ls_R_factor_all 0.0971
_refine_ls_R_factor_gt 0.0689
_refine_ls_shift/su_max 0.004
_refine_ls_shift/su_mean 0.000
_refine_ls_structure_factor_coef Fsqd
_refine_ls_weighting_details 'calc w=1/[\s^2^(Fo^2^)+(0.0502P)^2^+19.2781P] where P=(Fo^2^+2Fc^2^)/3'
_refine_ls_weighting_scheme calc
_refine_ls_wR_factor_gt 0.1598
_refine_ls_wR_factor_ref 0.1693
_reflns_number_gt 6613
_reflns_number_total 9057
_reflns_threshold_expression >2sigma(I)
_cod_data_source_file om9004302_si_002.cif
_cod_data_source_block lem15sq
_cod_original_cell_volume 7641.9(4)
_cod_original_sg_symbol_H-M 'C 2/c'
_cod_database_code 4069827

loop_
_symmetry_equiv_pos_as_xyz
'x, y, z'
'-x, y, -z+1/2'
'x+1/2, y+1/2, z'
'-x+1/2, y+1/2, -z+1/2'
'-x, -y, -z'
'x, -y, z-1/2'
'-x+1/2, -y+1/2, -z'
'x+1/2, -y+1/2, z-1/2'

loop_
_atom_site_label
_atom_site_type_symbol
_atom_site_fract_x
_atom_site_fract_y
_atom_site_fract_z
_atom_site_U_iso_or_equiv
_atom_site_adp_type
_atom_site_occupancy
_atom_site_symmetry_multiplicity
_atom_site_calc_flag
_atom_site_refinement_flags
Ru1 Ru 0.837376(12) 0.00509(5) 0.185362(17) 0.01994(13) Uani 1 1 d .
Cl2 Cl 0.77907(4) -0.15994(15) 0.14475(6) 0.0266(3) Uani 1 1 d .
Cl3 Cl 0.88751(4) 0.17091(16) 0.19054(7) 0.0323(3) Uani 1 1 d .
S4 S 0.79066(4) 0.23654(15) 0.14963(5) 0.0233(3) Uani 1 1 d .
C5 C 0.78664(16) 0.2479(6) 0.2093(2) 0.0237(10) Uani 1 1 d .
C6 C 0.75765(17) 0.3395(7) 0.2097(2) 0.0276(11) Uani 1 1 d .
H6 H 0.7375 0.3994 0.1763 0.033 Uiso 1 1 calc R
C7 C 0.75820(17) 0.3432(6) 0.2594(2) 0.0282(11) Uani 1 1 d .
H7 H 0.7380 0.4042 0.2598 0.034 Uiso 1 1 calc R
C8 C 0.78822(17) 0.2578(6) 0.3087(2) 0.0278(11) Uani 1 1 d .
H8 H 0.7883 0.2602 0.3425 0.033 Uiso 1 1 calc R
C9 C 0.81786(16) 0.1696(6) 0.3087(2) 0.0253(11) Uani 1 1 d .
H9 H 0.8390 0.1153 0.3432 0.030 Uiso 1 1 calc R
C10 C 0.81689(15) 0.1596(6) 0.2580(2) 0.0222(10) Uani 1 1 d .
C11 C 0.84508(17) 0.0557(6) 0.2545(2) 0.0256(11) Uani 1 1 d .
H11 H 0.8686 0.0119 0.2898 0.031 Uiso 1 1 calc R
C12 C 0.73715(16) 0.2053(6) 0.0885(2) 0.0261(11) Uani 1 1 d .
C13 C 0.71019(17) 0.1135(6) 0.0912(2) 0.0276(11) Uani 1 1 d .
H13 H 0.7190 0.0683 0.1275 0.033 Uiso 1 1 calc R
C14 C 0.66873(18) 0.0835(6) 0.0404(2) 0.0292(12) Uani 1 1 d .
C15 C 0.64031(18) -0.0176(7) 0.0408(3) 0.0350(13) Uani 1 1 d .
H15 H 0.6482 -0.0627 0.0767 0.042 Uiso 1 1 calc R
C16 C 0.6018(2) -0.0513(8) -0.0094(3) 0.0427(15) Uani 1 1 d .
H16 H 0.5834 -0.1219 -0.0085 0.051 Uiso 1 1 calc R
C17 C 0.5890(2) 0.0186(9) -0.0632(3) 0.0461(17) Uani 1 1 d .
H17 H 0.5620 -0.0051 -0.0979 0.055 Uiso 1 1 calc R
C18 C 0.6154(2) 0.1205(8) -0.0653(3) 0.0410(15) Uani 1 1 d .
H18 H 0.6064 0.1680 -0.1014 0.049 Uiso 1 1 calc R
C19 C 0.65654(17) 0.1549(7) -0.0132(2) 0.0311(12) Uani 1 1 d .
C20 C 0.68490(18) 0.2523(7) -0.0142(2) 0.0317(12) Uani 1 1 d .
H20 H 0.6765 0.3023 -0.0495 0.038 Uiso 1 1 calc R
C21 C 0.72476(18) 0.2757(7) 0.0359(2) 0.0296(12) Uani 1 1 d .
H21 H 0.7441 0.3402 0.0349 0.035 Uiso 1 1 calc R
N22 N 0.87566(15) -0.2744(5) 0.17196(19) 0.0267(10) Uani 1 1 d .
C23 C 0.8955(3) -0.4274(8) 0.1934(3) 0.0499(19) Uani 1 1 d .
H23A H 0.9214 -0.4357 0.1945 0.060 Uiso 1 1 calc R
H23B H 0.8758 -0.5121 0.1685 0.060 Uiso 1 1 calc R
C24 C 0.9061(2) -0.4335(7) 0.2540(3) 0.0438(16) Uani 1 1 d .
H24A H 0.8910 -0.5196 0.2577 0.053 Uiso 1 1 calc R
H24B H 0.9369 -0.4465 0.2840 0.053 Uiso 1 1 calc R
N25 N 0.89151(16) -0.2801(5) 0.2595(2) 0.0305(10) Uani 1 1 d .
C26 C 0.87300(15) -0.1923(6) 0.2110(2) 0.0238(11) Uani 1 1 d .
C27 C 0.86476(16) -0.2187(6) 0.1166(2) 0.0245(11) Uani 1 1 d .
C28 C 0.82769(18) -0.2661(6) 0.0647(2) 0.0293(12) Uani 1 1 d .
C29 C 0.81850(18) -0.2139(7) 0.0117(2) 0.0316(12) Uani 1 1 d .
H29 H 0.7930 -0.2460 -0.0238 0.038 Uiso 1 1 calc R
C30 C 0.8461(2) -0.1154(7) 0.0099(2) 0.0332(13) Uani 1 1 d .
C31 C 0.88485(19) -0.0776(7) 0.0630(3) 0.0323(12) Uani 1 1 d .
H31 H 0.9045 -0.0141 0.0623 0.039 Uiso 1 1 calc R
C32 C 0.89500(16) -0.1307(6) 0.1160(2) 0.0243(11) Uani 1 1 d .
C33 C 0.93889(17) -0.1041(8) 0.1710(2) 0.0345(13) Uani 1 1 d .
H33A H 0.9548 -0.2021 0.1831 0.052 Uiso 1 1 calc R
H33B H 0.9369 -0.0672 0.2023 0.052 Uiso 1 1 calc R
H33C H 0.9535 -0.0258 0.1635 0.052 Uiso 1 1 calc R
C34 C 0.8357(2) -0.0598(8) -0.0479(3) 0.0450(17) Uani 1 1 d .
H34A H 0.8531 -0.1165 -0.0569 0.067 Uiso 1 1 calc R
H34B H 0.8415 0.0521 -0.0456 0.067 Uiso 1 1 calc R
H34C H 0.8057 -0.0791 -0.0788 0.067 Uiso 1 1 calc R
C35 C 0.79833(19) -0.3837(7) 0.0630(3) 0.0389(14) Uani 1 1 d .
H35A H 0.8085 -0.4891 0.0643 0.058 Uiso 1 1 calc R
H35B H 0.7698 -0.3703 0.0269 0.058 Uiso 1 1 calc R
H35C H 0.7976 -0.3680 0.0969 0.058 Uiso 1 1 calc R
C36 C 0.90135(17) -0.2383(7) 0.3154(2) 0.0272(11) Uani 1 1 d .
C37 C 0.87487(18) -0.2864(6) 0.3311(2) 0.0277(11) Uani 1 1 d .
C38 C 0.88635(19) -0.2466(7) 0.3864(2) 0.0317(12) Uani 1 1 d .
H38 H 0.8685 -0.2770 0.3973 0.038 Uiso 1 1 calc R
C39 C 0.9227(2) -0.1648(8) 0.4259(3) 0.0373(14) Uani 1 1 d .
C40 C 0.9487(2) -0.1187(8) 0.4091(3) 0.0383(14) Uani 1 1 d .
H40 H 0.9740 -0.0628 0.4360 0.046 Uiso 1 1 calc R
C41 C 0.93826(18) -0.1527(7) 0.3541(3) 0.0323(12) Uani 1 1 d .
C42 C 0.9663(2) -0.0993(10) 0.3362(3) 0.0525(19) Uani 1 1 d .
H42A H 0.9927 -0.0564 0.3703 0.079 Uiso 1 1 calc R
H42B H 0.9516 -0.0189 0.3059 0.079 Uiso 1 1 calc R
H42C H 0.9728 -0.1883 0.3208 0.079 Uiso 1 1 calc R
C43 C 0.9351(2) -0.1238(9) 0.4865(3) 0.0504(18) Uani 1 1 d .
H43A H 0.9301 -0.0125 0.4880 0.076 Uiso 1 1 calc R
H43B H 0.9651 -0.1473 0.5156 0.076 Uiso 1 1 calc R
H43C H 0.9180 -0.1852 0.4949 0.076 Uiso 1 1 calc R
C44 C 0.83556(19) -0.3788(7) 0.2899(3) 0.0359(13) Uani 1 1 d .
H44A H 0.8181 -0.3810 0.3045 0.054 Uiso 1 1 calc R
H44B H 0.8433 -0.4856 0.2873 0.054 Uiso 1 1 calc R
H44C H 0.8196 -0.3304 0.2511 0.054 Uiso 1 1 calc R

loop_
_atom_site_aniso_label
_atom_site_aniso_U_11
_atom_site_aniso_U_22
_atom_site_aniso_U_33
_atom_site_aniso_U_23
_atom_site_aniso_U_13
_atom_site_aniso_U_12
Ru1 0.0236(2) 0.0184(2) 0.0229(2) -0.00028(17) 0.01649(16) -0.00006(17)
Cl2 0.0257(6) 0.0244(6) 0.0314(6) -0.0025(5) 0.0176(5) -0.0030(5)
Cl3 0.0364(7) 0.0234(6) 0.0480(8) -0.0018(6) 0.0306(7) -0.0030(6)
S4 0.0278(6) 0.0217(6) 0.0252(6) 0.0017(5) 0.0183(5) 0.0019(5)
C5 0.028(3) 0.021(3) 0.024(2) -0.002(2) 0.017(2) -0.004(2)
C6 0.030(3) 0.027(3) 0.029(3) -0.002(2) 0.018(2) 0.003(2)
C7 0.030(3) 0.026(3) 0.037(3) -0.002(2) 0.024(2) 0.001(2)
C8 0.035(3) 0.027(3) 0.027(3) -0.005(2) 0.022(2) -0.002(2)
C9 0.028(3) 0.027(3) 0.020(2) -0.001(2) 0.014(2) -0.002(2)
C10 0.021(2) 0.019(2) 0.026(2) 0.000(2) 0.014(2) -0.001(2)
C11 0.028(3) 0.021(2) 0.030(3) 0.000(2) 0.018(2) -0.001(2)
C12 0.027(3) 0.027(3) 0.026(3) 0.000(2) 0.016(2) 0.005(2)
C13 0.034(3) 0.024(3) 0.028(3) -0.001(2) 0.020(2) 0.003(2)
C14 0.034(3) 0.021(3) 0.036(3) -0.003(2) 0.022(3) 0.003(2)
C15 0.037(3) 0.033(3) 0.040(3) -0.002(3) 0.025(3) 0.001(3)
C16 0.036(3) 0.041(4) 0.051(4) -0.015(3) 0.026(3) -0.005(3)
C17 0.033(3) 0.060(5) 0.038(3) -0.018(3) 0.016(3) -0.002(3)
C18 0.042(3) 0.048(4) 0.034(3) -0.012(3) 0.023(3) 0.002(3)
C19 0.030(3) 0.032(3) 0.032(3) -0.009(2) 0.019(2) 0.006(2)
C20 0.037(3) 0.033(3) 0.030(3) -0.001(3) 0.023(3) 0.006(3)
C21 0.035(3) 0.025(3) 0.031(3) 0.001(2) 0.021(2) 0.006(2)
N22 0.039(3) 0.022(2) 0.032(2) 0.0022(19) 0.027(2) 0.0063(19)
C23 0.090(6) 0.030(3) 0.047(4) 0.008(3) 0.049(4) 0.024(4)
C24 0.066(4) 0.030(3) 0.047(4) 0.009(3) 0.040(4) 0.023(3)
N25 0.042(3) 0.025(2) 0.032(2) 0.003(2) 0.025(2) 0.008(2)
C26 0.022(2) 0.029(3) 0.025(2) -0.003(2) 0.017(2) -0.003(2)
C27 0.029(3) 0.021(2) 0.031(3) 0.002(2) 0.022(2) 0.008(2)
C28 0.034(3) 0.021(3) 0.040(3) -0.008(2) 0.026(3) -0.001(2)
C29 0.033(3) 0.033(3) 0.023(3) -0.008(2) 0.013(2) 0.000(2)
C30 0.049(3) 0.029(3) 0.031(3) 0.000(2) 0.029(3) 0.008(3)
C31 0.044(3) 0.027(3) 0.039(3) -0.003(3) 0.031(3) -0.003(3)
C32 0.028(3) 0.023(3) 0.025(2) -0.007(2) 0.018(2) 0.001(2)
C33 0.027(3) 0.043(3) 0.036(3) -0.011(3) 0.020(3) -0.005(3)
C34 0.074(5) 0.030(3) 0.034(3) 0.001(3) 0.034(3) 0.010(3)
C35 0.038(3) 0.032(3) 0.057(4) -0.013(3) 0.034(3) -0.011(3)
C36 0.032(3) 0.030(3) 0.024(2) 0.004(2) 0.019(2) 0.004(2)
C37 0.034(3) 0.022(3) 0.030(3) 0.004(2) 0.021(2) 0.003(2)
C38 0.042(3) 0.031(3) 0.034(3) -0.001(2) 0.028(3) -0.005(3)
C39 0.046(3) 0.041(3) 0.031(3) -0.002(3) 0.026(3) -0.001(3)
C40 0.038(3) 0.039(3) 0.037(3) -0.002(3) 0.021(3) -0.007(3)
C41 0.035(3) 0.032(3) 0.038(3) 0.004(3) 0.026(3) 0.003(2)
C42 0.041(4) 0.074(5) 0.051(4) -0.011(4) 0.032(3) -0.017(4)
C43 0.061(4) 0.062(5) 0.034(3) -0.008(3) 0.031(3) -0.010(4)
C44 0.038(3) 0.035(3) 0.036(3) 0.004(3) 0.023(3) -0.006(3)

loop_
_atom_type_symbol
_atom_type_description
_atom_type_scat_dispersion_real
_atom_type_scat_dispersion_imag
_atom_type_scat_source
C C 0.0033 0.0016 'International Tables Vol C Tables 4.2.6.8 and 6.1.1.4'
H H 0.0000 0.0000 'International Tables Vol C Tables 4.2.6.8 and 6.1.1.4'
Cl Cl 0.1484 0.1585 'International Tables Vol C Tables 4.2.6.8 and 6.1.1.4'
N N 0.0061 0.0033 'International Tables Vol C Tables 4.2.6.8 and 6.1.1.4'
Ru Ru -1.2594 0.8363 'International Tables Vol C Tables 4.2.6.8 and 6.1.1.4'
S S 0.1246 0.1234 'International Tables Vol C Tables 4.2.6.8 and 6.1.1.4'

loop_
_geom_angle_atom_site_label_1
_geom_angle_atom_site_label_2
_geom_angle_atom_site_label_3
_geom_angle
C11 Ru1 C26 99.5(2)
C11 Ru1 Cl2 99.85(17)
C26 Ru1 Cl2 86.34(14)
C11 Ru1 Cl3 100.18(17)
C26 Ru1 Cl3 96.39(14)
Cl2 Ru1 Cl3 159.04(5)
C11 Ru1 S4 82.37(17)
C26 Ru1 S4 176.78(15)
Cl2 Ru1 S4 90.76(5)
Cl3 Ru1 S4 85.83(5)
C5 S4 C12 102.7(2)
C5 S4 Ru1 96.33(18)
C12 S4 Ru1 116.01(18)
C6 C5 C10 121.7(5)
C6 C5 S4 124.3(4)
C10 C5 S4 114.0(4)
C5 C6 C7 119.4(5)
C5 C6 H6 120.3
C7 C6 H6 120.3
C8 C7 C6 120.1(5)
C8 C7 H7 119.9
C6 C7 H7 119.9
C9 C8 C7 120.4(5)
C9 C8 H8 119.8
C7 C8 H8 119.8
C8 C9 C10 120.4(5)
C8 C9 H9 119.8
C10 C9 H9 119.8
C5 C10 C9 117.9(5)
C5 C10 C11 120.0(5)
C9 C10 C11 122.0(5)
C10 C11 Ru1 123.5(4)
C10 C11 H11 118.3
Ru1 C11 H11 118.3
C13 C12 C21 120.9(5)
C13 C12 S4 122.8(4)
C21 C12 S4 116.2(4)
C12 C13 C14 120.9(5)
C12 C13 H13 119.6
C14 C13 H13 119.6
C15 C14 C13 122.5(5)
C15 C14 C19 119.6(5)
C13 C14 C19 117.8(5)
C16 C15 C14 121.0(6)
C16 C15 H15 119.5
C14 C15 H15 119.5
C15 C16 C17 120.2(6)
C15 C16 H16 119.9
C17 C16 H16 119.9
C18 C17 C16 120.7(6)
C18 C17 H17 119.7
C16 C17 H17 119.7
C17 C18 C19 120.0(6)
C17 C18 H18 120.0
C19 C18 H18 120.0
C20 C19 C14 119.9(5)
C20 C19 C18 121.6(6)
C14 C19 C18 118.4(6)
C21 C20 C19 120.0(5)
C21 C20 H20 120.0
C19 C20 H20 120.0
C20 C21 C12 120.5(6)
C20 C21 H21 119.7
C12 C21 H21 119.7
C26 N22 C27 126.3(4)
C26 N22 C23 113.8(4)
C27 N22 C23 119.6(4)
N22 C23 C24 103.1(5)
N22 C23 H23A 111.1
C24 C23 H23A 111.1
N22 C23 H23B 111.1
C24 C23 H23B 111.1
H23A C23 H23B 109.1
N25 C24 C23 102.8(5)
N25 C24 H24A 111.2
C23 C24 H24A 111.2
N25 C24 H24B 111.2
C23 C24 H24B 111.2
H24A C24 H24B 109.1
C26 N25 C36 128.1(5)
C26 N25 C24 113.8(5)
C36 N25 C24 117.9(5)
N25 C26 N22 106.4(5)
N25 C26 Ru1 132.6(4)
N22 C26 Ru1 120.1(4)
C28 C27 C32 120.7(5)
C28 C27 N22 120.7(5)
C32 C27 N22 118.2(5)
C27 C28 C29 119.5(5)
C27 C28 C35 122.3(5)
C29 C28 C35 117.9(5)
C28 C29 C30 121.0(5)
C28 C29 H29 119.5
C30 C29 H29 119.5
C29 C30 C31 118.2(5)
C29 C30 C34 120.4(6)
C31 C30 C34 121.3(6)
C32 C31 C30 121.6(5)
C32 C31 H31 119.2
C30 C31 H31 119.2
C31 C32 C27 118.5(5)
C31 C32 C33 119.8(5)
C27 C32 C33 121.6(5)
C32 C33 H33A 109.5
C32 C33 H33B 109.5
H33A C33 H33B 109.5
C32 C33 H33C 109.5
H33A C33 H33C 109.5
H33B C33 H33C 109.5
C30 C34 H34A 109.5
C30 C34 H34B 109.5
H34A C34 H34B 109.5
C30 C34 H34C 109.5
H34A C34 H34C 109.5
H34B C34 H34C 109.5
C28 C35 H35A 109.5
C28 C35 H35B 109.5
H35A C35 H35B 109.5
C28 C35 H35C 109.5
H35A C35 H35C 109.5
H35B C35 H35C 109.5
C41 C36 C37 121.2(5)
C41 C36 N25 118.7(5)
C37 C36 N25 120.0(5)
C38 C37 C36 117.9(5)
C38 C37 C44 120.8(5)
C36 C37 C44 121.3(5)
C39 C38 C37 122.4(5)
C39 C38 H38 118.8
C37 C38 H38 118.8
C38 C39 C40 118.5(5)
C38 C39 C43 121.7(6)
C40 C39 C43 119.8(6)
C41 C40 C39 121.5(6)
C41 C40 H40 119.3
C39 C40 H40 119.3
C40 C41 C36 118.5(5)
C40 C41 C42 120.8(6)
C36 C41 C42 120.7(5)
C41 C42 H42A 109.5
C41 C42 H42B 109.5
H42A C42 H42B 109.5
C41 C42 H42C 109.5
H42A C42 H42C 109.5
H42B C42 H42C 109.5
C39 C43 H43A 109.5
C39 C43 H43B 109.5
H43A C43 H43B 109.5
C39 C43 H43C 109.5
H43A C43 H43C 109.5
H43B C43 H43C 109.5
C37 C44 H44A 109.5
C37 C44 H44B 109.5
H44A C44 H44B 109.5
C37 C44 H44C 109.5
H44A C44 H44C 109.5
H44B C44 H44C 109.5

loop_
_geom_bond_atom_site_label_1
_geom_bond_atom_site_label_2
_geom_bond_distance
Ru1 C11 1.841(5)
Ru1 C26 2.035(5)
Ru1 Cl2 2.3315(13)
Ru1 Cl3 2.3518(14)
Ru1 S4 2.4750(13)
S4 C5 1.781(5)
S4 C12 1.785(5)
C5 C6 1.382(7)
C5 C10 1.398(7)
C6 C7 1.389(7)
C6 H6 0.9500
C7 C8 1.389(8)
C7 H7 0.9500
C8 C9 1.380(8)
C8 H8 0.9500
C9 C10 1.410(7)
C9 H9 0.9500
C10 C11 1.463(7)
C11 H11 0.9500
C12 C13 1.351(8)
C12 C21 1.400(8)
C13 C14 1.421(8)
C13 H13 0.9500
C14 C15 1.413(8)
C14 C19 1.428(8)
C15 C16 1.362(8)
C15 H15 0.9500
C16 C17 1.422(10)
C16 H16 0.9500
C17 C18 1.378(10)
C17 H17 0.9500
C18 C19 1.435(8)
C18 H18 0.9500
C19 C20 1.400(8)
C20 C21 1.371(8)
C20 H20 0.9500
C21 H21 0.9500
N22 C26 1.361(7)
N22 C27 1.439(7)
N22 C23 1.462(7)
C23 C24 1.506(9)
C23 H23A 0.9900
C23 H23B 0.9900
C24 N25 1.477(7)
C24 H24A 0.9900
C24 H24B 0.9900
N25 C26 1.342(7)
N25 C36 1.431(7)
C27 C28 1.385(8)
C27 C32 1.407(7)
C28 C29 1.390(8)
C28 C35 1.506(8)
C29 C30 1.393(9)
C29 H29 0.9500
C30 C31 1.406(8)
C30 C34 1.508(8)
C31 C32 1.381(8)
C31 H31 0.9500
C32 C33 1.509(7)
C33 H33A 0.9800
C33 H33B 0.9800
C33 H33C 0.9800
C34 H34A 0.9800
C34 H34B 0.9800
C34 H34C 0.9800
C35 H35A 0.9800
C35 H35B 0.9800
C35 H35C 0.9800
C36 C41 1.401(8)
C36 C37 1.403(7)
C37 C38 1.388(8)
C37 C44 1.497(8)
C38 C39 1.377(9)
C38 H38 0.9500
C39 C40 1.401(9)
C39 C43 1.519(8)
C40 C41 1.384(8)
C40 H40 0.9500
C41 C42 1.517(8)
C42 H42A 0.9800
C42 H42B 0.9800
C42 H42C 0.9800
C43 H43A 0.9800
C43 H43B 0.9800
C43 H43C 0.9800
C44 H44A 0.9800
C44 H44B 0.9800
C44 H44C 0.9800

loop_
_platon_squeeze_void_nr
_platon_squeeze_void_average_x
_platon_squeeze_void_average_y
_platon_squeeze_void_average_z
_platon_squeeze_void_volume
_platon_squeeze_void_count_electrons
1 0.000 0.500 0.004 657.0 143.3
2 0.500 0.000 0.021 657.0 143.3
